data_4348204
loop_
_publ_author_name
'Vaidya, Shefali'
'Tewary, Subrata'
'Singh, Saurabh Kumar'
'Langley, Stuart K.'
'Murray, Keith S.'
'Lan, Yanhua'
'Wernsdorfer, Wolfgang'
'Rajaraman, Gopalan'
'Shanmugam, Maheswaran'

_publ_section_title
;
 What Controls the Sign and Magnitude of Magnetic Anisotropy in
 Tetrahedral Cobalt(II) Single-Ion Magnets?
;
_journal_issue 19
_journal_name_full 'Inorganic chemistry'
_journal_page_first 9564
_journal_page_last 9578
_journal_paper_doi 10.1021/acs.inorgchem.6b01073
_journal_volume 55
_journal_year 2016
_chemical_formula_sum 'C20 H48 Cl2 Co N8 O8 S4'
_chemical_formula_weight 786.73
_space_group_crystal_system monoclinic
_space_group_IT_number 14
_space_group_name_Hall '-P 2ybc'
_space_group_name_H-M_alt 'P 1 21/c 1'
_atom_sites_solution_hydrogens geom
_audit_creation_method SHELXL-2014/7
_cell_angle_alpha 90
_cell_angle_beta 99.965(4)
_cell_angle_gamma 90
_cell_formula_units_Z 4
_cell_length_a 11.0016(17)
_cell_length_b 11.0693(19)
_cell_length_c 30.045(5)
_cell_measurement_reflns_used 34082
_cell_measurement_temperature 100(2)
_cell_measurement_theta_max 28.35
_cell_measurement_theta_min 1.88
_cell_volume 3603.7(10)
_computing_cell_refinement 'Bruker SAINT'
_computing_data_collection 'Bruker APEX2'
_computing_data_reduction 'Bruker SAINT'
_computing_molecular_graphics 'Bruker SHELXTL'
_computing_publication_material 'Bruker SHELXTL'
_computing_structure_refinement 'SHELXL-2014/7 (Sheldrick, 2014)'
_computing_structure_solution 'SHELXL-2014/7 (Sheldrick, 2014)'
_diffrn_ambient_temperature 100(2)
_diffrn_measured_fraction_theta_full 1.000
_diffrn_measured_fraction_theta_max 0.995
_diffrn_measurement_device_type 'Bruker APEX-II CCD'
_diffrn_measurement_method '\f and \w scans'
_diffrn_radiation_type MoK\a
_diffrn_radiation_wavelength 0.71073
_diffrn_reflns_av_R_equivalents 0.0495
_diffrn_reflns_av_unetI/netI 0.0429
_diffrn_reflns_Laue_measured_fraction_full 1.000
_diffrn_reflns_Laue_measured_fraction_max 0.995
_diffrn_reflns_limit_h_max 14
_diffrn_reflns_limit_h_min -14
_diffrn_reflns_limit_k_max 14
_diffrn_reflns_limit_k_min -11
_diffrn_reflns_limit_l_max 37
_diffrn_reflns_limit_l_min -39
_diffrn_reflns_number 34082
_diffrn_reflns_point_group_measured_fraction_full 1.000
_diffrn_reflns_point_group_measured_fraction_max 0.995
_diffrn_reflns_theta_full 25.242
_diffrn_reflns_theta_max 28.350
_diffrn_reflns_theta_min 1.879
_diffrn_source 'fine-focus sealed tube'
_exptl_absorpt_coefficient_mu 0.907
_exptl_absorpt_correction_T_max 0.947
_exptl_absorpt_correction_T_min 0.812
_exptl_absorpt_correction_type numerical
_exptl_crystal_colour Bluish-Green
_exptl_crystal_density_diffrn 1.450
_exptl_crystal_description Block
_exptl_crystal_F_000 1652
_exptl_crystal_size_max 0.23
_exptl_crystal_size_mid 0.21
_exptl_crystal_size_min 0.06
_refine_diff_density_max 0.412
_refine_diff_density_min -0.470
_refine_diff_density_rms 0.066
_refine_ls_extinction_method none
_refine_ls_goodness_of_fit_ref 1.040
_refine_ls_hydrogen_treatment constr
_refine_ls_matrix_type full
_refine_ls_number_parameters 404
_refine_ls_number_reflns 8945
_refine_ls_number_restraints 0
_refine_ls_restrained_S_all 1.040
_refine_ls_R_factor_all 0.0368
_refine_ls_R_factor_gt 0.0298
_refine_ls_shift/su_max 0.003
_refine_ls_shift/su_mean 0.000
_refine_ls_structure_factor_coef Fsqd
_refine_ls_weighting_details 'w=1/[\s^2^(Fo^2^)+(0.0291P)^2^+1.3653P] where P=(Fo^2^+2Fc^2^)/3'
_refine_ls_weighting_scheme calc
_refine_ls_wR_factor_gt 0.0723
_refine_ls_wR_factor_ref 0.0755
_reflns_Friedel_coverage 0.000
_reflns_number_gt 7765
_reflns_number_total 8945
_reflns_threshold_expression 'I > 2\s(I)'
_cod_data_source_file ic6b01073_si_005.cif
_cod_data_source_block T1_A
_cod_depositor_comments
;
The following automatic conversions were performed:

data item '_exptl_absorpt_correction_type' value 'Numerical' was
changed to 'numerical' in accordance with the
/home/saulius/struct/COD-crude-data/automatic-downloads/DataCite-retrospective/ACS/depositions/lib/dictionaries/cif_core.dic
dictionary named 'cif_core.dic' version 2.4.2 last updated on
2011-04-26.

Automatic conversion script
Id: cif_fix_values 6909 2019-04-08 15:41:33Z antanas 
;
_cod_original_sg_symbol_H-M 'P 21/c'
_cod_database_code 4348204
_shelx_shelxl_version_number 2014/7
_shelx_space_group_comment
;
The symmetry employed for this shelxl refinement is uniquely defined
by the following loop, which should always be used as a source of
symmetry information in preference to the above space-group names.
They are only intended as comments.
;

loop_
_space_group_symop_operation_xyz
'x, y, z'
'-x, y+1/2, -z+1/2'
'-x, -y, -z'
'x, -y-1/2, z-1/2'

loop_
_atom_site_label
_atom_site_type_symbol
_atom_site_fract_x
_atom_site_fract_y
_atom_site_fract_z
_atom_site_U_iso_or_equiv
_atom_site_adp_type
_atom_site_occupancy
_atom_site_site_symmetry_order
_atom_site_calc_flag
_atom_site_refinement_flags_posn
_atom_site_refinement_flags_adp
Co1 Co 0.58706(2) 0.18614(2) 0.60813(2) 0.01138(6) Uani 1 1 d . .
S11 S 0.79037(3) 0.16653(4) 0.59661(2) 0.01749(9) Uani 1 1 d . .
N11 N 0.92237(12) 0.35219(12) 0.57698(4) 0.0146(3) Uani 1 1 d . .
N12 N 0.75600(12) 0.30502(12) 0.52113(4) 0.0152(3) Uani 1 1 d . .
C11 C 0.82279(13) 0.28315(14) 0.56229(5) 0.0131(3) Uani 1 1 d . .
C12 C 0.97052(15) 0.36987(16) 0.62546(5) 0.0196(3) Uani 1 1 d . .
H12A H 0.9022 0.3664 0.6425 0.029 Uiso 1 1 calc R U
H12B H 1.0111 0.4488 0.6300 0.029 Uiso 1 1 calc R U
H12C H 1.0303 0.3061 0.6361 0.029 Uiso 1 1 calc R U
C13 C 1.00428(14) 0.39322(16) 0.54629(5) 0.0182(3) Uani 1 1 d . .
H13A H 0.9805 0.3540 0.5168 0.027 Uiso 1 1 calc R U
H13B H 1.0897 0.3720 0.5590 0.027 Uiso 1 1 calc R U
H13C H 0.9973 0.4810 0.5426 0.027 Uiso 1 1 calc R U
C14 C 0.74827(15) 0.42419(16) 0.49977(5) 0.0199(3) Uani 1 1 d . .
H14A H 0.7908 0.4837 0.5211 0.030 Uiso 1 1 calc R U
H14B H 0.6614 0.4473 0.4910 0.030 Uiso 1 1 calc R U
H14C H 0.7874 0.4214 0.4729 0.030 Uiso 1 1 calc R U
C15 C 0.67180(15) 0.21611(17) 0.49638(5) 0.0210(3) Uani 1 1 d . .
H15A H 0.6920 0.1356 0.5091 0.032 Uiso 1 1 calc R U
H15B H 0.6804 0.2167 0.4644 0.032 Uiso 1 1 calc R U
H15C H 0.5867 0.2365 0.4990 0.032 Uiso 1 1 calc R U
S21 S 0.60062(3) 0.17931(4) 0.68548(2) 0.01802(9) Uani 1 1 d . .
N21 N 0.80594(12) 0.16810(13) 0.74648(4) 0.0184(3) Uani 1 1 d . .
N22 N 0.79061(12) 0.02137(13) 0.69102(4) 0.0161(3) Uani 1 1 d . .
C21 C 0.74339(13) 0.11789(14) 0.70863(4) 0.0142(3) Uani 1 1 d . .
C22 C 0.78108(18) 0.29077(18) 0.76018(6) 0.0294(4) Uani 1 1 d . .
H22A H 0.7641 0.3427 0.7334 0.044 Uiso 1 1 calc R U
H22B H 0.8531 0.3217 0.7808 0.044 Uiso 1 1 calc R U
H22C H 0.7093 0.2903 0.7755 0.044 Uiso 1 1 calc R U
C23 C 0.88343(16) 0.09518(18) 0.78180(5) 0.0256(4) Uani 1 1 d . .
H23A H 0.8704 0.0091 0.7749 0.038 Uiso 1 1 calc R U
H23B H 0.8606 0.1127 0.8112 0.038 Uiso 1 1 calc R U
H23C H 0.9705 0.1154 0.7826 0.038 Uiso 1 1 calc R U
C24 C 0.92416(15) 0.00104(17) 0.69564(5) 0.0234(4) Uani 1 1 d . .
H24A H 0.9682 0.0757 0.7058 0.035 Uiso 1 1 calc R U
H24B H 0.9442 -0.0231 0.6664 0.035 Uiso 1 1 calc R U
H24C H 0.9491 -0.0630 0.7178 0.035 Uiso 1 1 calc R U
C25 C 0.71441(17) -0.06577(15) 0.66192(5) 0.0229(4) Uani 1 1 d . .
H25A H 0.6282 -0.0577 0.6659 0.034 Uiso 1 1 calc R U
H25B H 0.7434 -0.1478 0.6701 0.034 Uiso 1 1 calc R U
H25C H 0.7206 -0.0501 0.6303 0.034 Uiso 1 1 calc R U
S31 S 0.50740(4) 0.36910(4) 0.57833(2) 0.02259(10) Uani 1 1 d . .
N31 N 0.55762(12) 0.57398(12) 0.62403(4) 0.0174(3) Uani 1 1 d . .
N32 N 0.42995(12) 0.44379(13) 0.65396(4) 0.0174(3) Uani 1 1 d . .
C31 C 0.49852(14) 0.46802(14) 0.62254(5) 0.0155(3) Uani 1 1 d . .
C32 C 0.66557(16) 0.59204(17) 0.60221(6) 0.0254(4) Uani 1 1 d . .
H32A H 0.7065 0.5143 0.5997 0.038 Uiso 1 1 calc R U
H32B H 0.7232 0.6477 0.6204 0.038 Uiso 1 1 calc R U
H32C H 0.6391 0.6262 0.5720 0.038 Uiso 1 1 calc R U
C33 C 0.50335(17) 0.68453(16) 0.63856(6) 0.0240(4) Uani 1 1 d . .
H33A H 0.4156 0.6711 0.6391 0.036 Uiso 1 1 calc R U
H33B H 0.5123 0.7500 0.6174 0.036 Uiso 1 1 calc R U
H33C H 0.5458 0.7066 0.6689 0.036 Uiso 1 1 calc R U
C34 C 0.45941(16) 0.49284(17) 0.70031(5) 0.0239(4) Uani 1 1 d . .
H34A H 0.5436 0.5252 0.7056 0.036 Uiso 1 1 calc R U
H34B H 0.4531 0.4283 0.7221 0.036 Uiso 1 1 calc R U
H34C H 0.4011 0.5575 0.7040 0.036 Uiso 1 1 calc R U
C35 C 0.33094(15) 0.35367(17) 0.64732(6) 0.0251(4) Uani 1 1 d . .
H35A H 0.3034 0.3403 0.6149 0.038 Uiso 1 1 calc R U
H35B H 0.2615 0.3829 0.6609 0.038 Uiso 1 1 calc R U
H35C H 0.3617 0.2776 0.6618 0.038 Uiso 1 1 calc R U
S41 S 0.47920(3) 0.04122(4) 0.56289(2) 0.01333(8) Uani 1 1 d . .
N41 N 0.27003(11) 0.04060(12) 0.59785(4) 0.0150(3) Uani 1 1 d . .
N42 N 0.25278(11) 0.11147(13) 0.52428(4) 0.0165(3) Uani 1 1 d . .
C41 C 0.32272(13) 0.06726(14) 0.56229(5) 0.0128(3) Uani 1 1 d . .
C42 C 0.33041(14) -0.03653(15) 0.63514(5) 0.0184(3) Uani 1 1 d . .
H42A H 0.3937 -0.0861 0.6247 0.028 Uiso 1 1 calc R U
H42B H 0.2688 -0.0892 0.6452 0.028 Uiso 1 1 calc R U
H42C H 0.3689 0.0143 0.6604 0.028 Uiso 1 1 calc R U
C43 C 0.15159(14) 0.09138(16) 0.60509(5) 0.0205(3) Uani 1 1 d . .
H43A H 0.1312 0.1620 0.5856 0.031 Uiso 1 1 calc R U
H43B H 0.1579 0.1157 0.6368 0.031 Uiso 1 1 calc R U
H43C H 0.0867 0.0303 0.5978 0.031 Uiso 1 1 calc R U
C44 C 0.12743(14) 0.06580(17) 0.50742(5) 0.0214(3) Uani 1 1 d . .
H44A H 0.1094 -0.0017 0.5264 0.032 Uiso 1 1 calc R U
H44B H 0.1222 0.0381 0.4762 0.032 Uiso 1 1 calc R U
H44C H 0.0674 0.1306 0.5085 0.032 Uiso 1 1 calc R U
C45 C 0.30775(15) 0.17631(16) 0.49020(5) 0.0208(3) Uani 1 1 d . .
H45A H 0.3734 0.2296 0.5052 0.031 Uiso 1 1 calc R U
H45B H 0.2442 0.2247 0.4713 0.031 Uiso 1 1 calc R U
H45C H 0.3425 0.1181 0.4713 0.031 Uiso 1 1 calc R U
Cl51 Cl 0.94005(3) 0.27316(3) 0.40860(2) 0.01536(8) Uani 1 1 d . .
O51 O 0.95737(14) 0.19673(13) 0.37177(4) 0.0339(3) Uani 1 1 d . .
O52 O 0.85121(11) 0.36637(11) 0.39266(4) 0.0228(3) Uani 1 1 d . .
O53 O 0.89462(12) 0.20254(12) 0.44260(4) 0.0293(3) Uani 1 1 d . .
O54 O 1.05581(11) 0.32777(12) 0.42868(5) 0.0324(3) Uani 1 1 d . .
Cl61 Cl 0.22732(4) 0.18732(4) 0.74825(2) 0.02067(9) Uani 1 1 d . .
O61 O 0.23879(16) 0.08893(15) 0.71856(5) 0.0491(4) Uani 1 1 d . .
O62 O 0.12386(14) 0.25962(15) 0.72875(6) 0.0482(4) Uani 1 1 d . .
O63 O 0.20951(13) 0.14149(14) 0.79127(4) 0.0370(3) Uani 1 1 d . .
O64 O 0.33793(14) 0.25851(16) 0.75467(4) 0.0453(4) Uani 1 1 d . .

loop_
_atom_site_aniso_label
_atom_site_aniso_U_11
_atom_site_aniso_U_22
_atom_site_aniso_U_33
_atom_site_aniso_U_23
_atom_site_aniso_U_13
_atom_site_aniso_U_12
Co1 0.01181(10) 0.01021(11) 0.01162(9) -0.00053(7) 0.00066(7) -0.00173(8)
S11 0.01285(17) 0.0179(2) 0.02192(18) 0.00868(14) 0.00353(13) -0.00073(15)
N11 0.0168(6) 0.0152(7) 0.0119(5) 0.0007(5) 0.0029(4) -0.0043(5)
N12 0.0161(6) 0.0152(7) 0.0139(6) 0.0005(5) 0.0021(5) -0.0024(5)
C11 0.0135(7) 0.0133(8) 0.0132(6) 0.0004(5) 0.0044(5) 0.0009(6)
C12 0.0219(8) 0.0218(9) 0.0139(7) -0.0009(6) -0.0001(6) -0.0041(7)
C13 0.0184(7) 0.0180(9) 0.0191(7) 0.0017(6) 0.0056(6) -0.0060(6)
C14 0.0219(8) 0.0200(9) 0.0178(7) 0.0064(6) 0.0037(6) 0.0032(7)
C15 0.0175(7) 0.0279(10) 0.0174(7) -0.0034(6) 0.0023(6) -0.0066(7)
S21 0.01560(18) 0.0255(2) 0.01270(16) -0.00160(14) 0.00184(13) 0.00372(16)
N21 0.0180(6) 0.0229(8) 0.0135(6) -0.0034(5) 0.0001(5) -0.0016(6)
N22 0.0172(6) 0.0161(7) 0.0140(6) -0.0004(5) -0.0003(4) 0.0000(5)
C21 0.0150(7) 0.0164(8) 0.0113(6) 0.0019(5) 0.0030(5) -0.0031(6)
C22 0.0344(10) 0.0267(10) 0.0254(8) -0.0130(7) 0.0007(7) -0.0037(8)
C23 0.0236(8) 0.0383(11) 0.0129(7) 0.0006(7) -0.0026(6) 0.0015(8)
C24 0.0210(8) 0.0273(10) 0.0220(8) 0.0001(6) 0.0043(6) 0.0074(7)
C25 0.0344(9) 0.0123(8) 0.0196(7) -0.0011(6) -0.0022(6) -0.0030(7)
S31 0.0394(2) 0.0128(2) 0.01403(17) -0.00093(14) 0.00018(15) 0.00669(18)
N31 0.0189(6) 0.0121(7) 0.0218(6) -0.0015(5) 0.0054(5) -0.0002(5)
N32 0.0155(6) 0.0151(7) 0.0212(6) -0.0024(5) 0.0025(5) -0.0023(5)
C31 0.0166(7) 0.0115(8) 0.0167(7) -0.0010(5) -0.0018(5) 0.0028(6)
C32 0.0271(9) 0.0240(10) 0.0275(8) 0.0015(7) 0.0115(7) -0.0029(8)
C33 0.0278(9) 0.0132(9) 0.0309(9) -0.0035(6) 0.0052(7) 0.0011(7)
C34 0.0284(9) 0.0236(10) 0.0213(8) -0.0054(6) 0.0087(6) -0.0046(8)
C35 0.0174(8) 0.0235(10) 0.0339(9) -0.0017(7) 0.0023(6) -0.0057(7)
S41 0.01084(16) 0.01333(19) 0.01514(16) -0.00341(13) 0.00034(12) -0.00099(14)
N41 0.0128(6) 0.0132(7) 0.0191(6) 0.0015(5) 0.0032(4) 0.0003(5)
N42 0.0106(6) 0.0181(7) 0.0193(6) 0.0034(5) -0.0015(5) -0.0038(5)
C41 0.0126(7) 0.0077(7) 0.0173(6) -0.0019(5) 0.0001(5) -0.0028(6)
C42 0.0180(7) 0.0182(9) 0.0191(7) 0.0049(6) 0.0036(5) 0.0024(7)
C43 0.0155(7) 0.0196(9) 0.0279(8) 0.0015(6) 0.0078(6) 0.0022(7)
C44 0.0127(7) 0.0235(9) 0.0251(8) 0.0030(6) -0.0053(6) -0.0046(7)
C45 0.0169(7) 0.0241(9) 0.0202(7) 0.0065(6) 0.0002(6) -0.0032(7)
Cl51 0.01944(17) 0.01264(19) 0.01428(15) -0.00005(12) 0.00368(12) -0.00001(14)
O51 0.0527(9) 0.0276(8) 0.0231(6) -0.0088(5) 0.0110(6) 0.0074(7)
O52 0.0247(6) 0.0210(7) 0.0218(6) 0.0047(5) 0.0014(4) 0.0064(5)
O53 0.0329(7) 0.0302(8) 0.0268(6) 0.0143(5) 0.0105(5) 0.0016(6)
O54 0.0187(6) 0.0237(8) 0.0515(8) -0.0046(6) -0.0032(5) -0.0038(5)
Cl61 0.02366(19) 0.0224(2) 0.01568(16) -0.00288(14) 0.00269(13) -0.00278(16)
O61 0.0603(10) 0.0455(10) 0.0423(8) -0.0243(7) 0.0110(7) 0.0084(8)
O62 0.0435(9) 0.0345(9) 0.0609(10) 0.0061(7) -0.0069(7) 0.0137(7)
O63 0.0398(8) 0.0501(10) 0.0212(6) 0.0041(6) 0.0060(5) -0.0175(7)
O64 0.0421(8) 0.0658(12) 0.0280(7) 0.0020(7) 0.0059(6) -0.0320(8)

loop_
_atom_type_symbol
_atom_type_description
_atom_type_scat_dispersion_real
_atom_type_scat_dispersion_imag
_atom_type_scat_source
C C 0.0033 0.0016 'International Tables Vol C Tables 4.2.6.8 and 6.1.1.4'
H H 0.0000 0.0000 'International Tables Vol C Tables 4.2.6.8 and 6.1.1.4'
N N 0.0061 0.0033 'International Tables Vol C Tables 4.2.6.8 and 6.1.1.4'
O O 0.0106 0.0060 'International Tables Vol C Tables 4.2.6.8 and 6.1.1.4'
S S 0.1246 0.1234 'International Tables Vol C Tables 4.2.6.8 and 6.1.1.4'
Cl Cl 0.1484 0.1585 'International Tables Vol C Tables 4.2.6.8 and 6.1.1.4'
Co Co 0.3494 0.9721 'International Tables Vol C Tables 4.2.6.8 and 6.1.1.4'

loop_
_geom_angle_atom_site_label_1
_geom_angle_atom_site_label_2
_geom_angle_atom_site_label_3
_geom_angle
S41 Co1 S21 120.725(18)
S41 Co1 S31 105.006(19)
S21 Co1 S31 111.814(17)
S41 Co1 S11 104.941(17)
S21 Co1 S11 104.498(16)
S31 Co1 S11 109.349(17)
C11 S11 Co1 108.75(5)
C11 N11 C13 121.53(12)
C11 N11 C12 122.16(12)
C13 N11 C12 115.13(12)
C11 N12 C15 122.86(14)
C11 N12 C14 123.09(13)
C15 N12 C14 113.57(12)
N12 C11 N11 118.87(13)
N12 C11 S11 123.12(12)
N11 C11 S11 117.97(10)
N11 C12 H12A 109.5
N11 C12 H12B 109.5
H12A C12 H12B 109.5
N11 C12 H12C 109.5
H12A C12 H12C 109.5
H12B C12 H12C 109.5
N11 C13 H13A 109.5
N11 C13 H13B 109.5
H13A C13 H13B 109.5
N11 C13 H13C 109.5
H13A C13 H13C 109.5
H13B C13 H13C 109.5
N12 C14 H14A 109.5
N12 C14 H14B 109.5
H14A C14 H14B 109.5
N12 C14 H14C 109.5
H14A C14 H14C 109.5
H14B C14 H14C 109.5
N12 C15 H15A 109.5
N12 C15 H15B 109.5
H15A C15 H15B 109.5
N12 C15 H15C 109.5
H15A C15 H15C 109.5
H15B C15 H15C 109.5
C21 S21 Co1 108.19(5)
C21 N21 C22 122.04(14)
C21 N21 C23 121.89(15)
C22 N21 C23 114.73(13)
C21 N22 C25 122.77(14)
C21 N22 C24 122.40(13)
C25 N22 C24 114.55(14)
N22 C21 N21 119.25(14)
N22 C21 S21 122.63(11)
N21 C21 S21 118.09(12)
N21 C22 H22A 109.5
N21 C22 H22B 109.5
H22A C22 H22B 109.5
N21 C22 H22C 109.5
H22A C22 H22C 109.5
H22B C22 H22C 109.5
N21 C23 H23A 109.5
N21 C23 H23B 109.5
H23A C23 H23B 109.5
N21 C23 H23C 109.5
H23A C23 H23C 109.5
H23B C23 H23C 109.5
N22 C24 H24A 109.5
N22 C24 H24B 109.5
H24A C24 H24B 109.5
N22 C24 H24C 109.5
H24A C24 H24C 109.5
H24B C24 H24C 109.5
N22 C25 H25A 109.5
N22 C25 H25B 109.5
H25A C25 H25B 109.5
N22 C25 H25C 109.5
H25A C25 H25C 109.5
H25B C25 H25C 109.5
C31 S31 Co1 108.78(5)
C31 N31 C33 121.52(14)
C31 N31 C32 122.08(14)
C33 N31 C32 115.08(14)
C31 N32 C35 122.60(13)
C31 N32 C34 122.32(13)
C35 N32 C34 114.53(13)
N32 C31 N31 118.93(14)
N32 C31 S31 121.88(12)
N31 C31 S31 119.12(12)
N31 C32 H32A 109.5
N31 C32 H32B 109.5
H32A C32 H32B 109.5
N31 C32 H32C 109.5
H32A C32 H32C 109.5
H32B C32 H32C 109.5
N31 C33 H33A 109.5
N31 C33 H33B 109.5
H33A C33 H33B 109.5
N31 C33 H33C 109.5
H33A C33 H33C 109.5
H33B C33 H33C 109.5
N32 C34 H34A 109.5
N32 C34 H34B 109.5
H34A C34 H34B 109.5
N32 C34 H34C 109.5
H34A C34 H34C 109.5
H34B C34 H34C 109.5
N32 C35 H35A 109.5
N32 C35 H35B 109.5
H35A C35 H35B 109.5
N32 C35 H35C 109.5
H35A C35 H35C 109.5
H35B C35 H35C 109.5
C41 S41 Co1 107.40(5)
C41 N41 C43 123.59(13)
C41 N41 C42 122.44(13)
C43 N41 C42 113.84(12)
C41 N42 C45 121.61(12)
C41 N42 C44 121.83(13)
C45 N42 C44 113.77(12)
N41 C41 N42 119.58(13)
N41 C41 S41 121.38(11)
N42 C41 S41 119.00(11)
N41 C42 H42A 109.5
N41 C42 H42B 109.5
H42A C42 H42B 109.5
N41 C42 H42C 109.5
H42A C42 H42C 109.5
H42B C42 H42C 109.5
N41 C43 H43A 109.5
N41 C43 H43B 109.5
H43A C43 H43B 109.5
N41 C43 H43C 109.5
H43A C43 H43C 109.5
H43B C43 H43C 109.5
N42 C44 H44A 109.5
N42 C44 H44B 109.5
H44A C44 H44B 109.5
N42 C44 H44C 109.5
H44A C44 H44C 109.5
H44B C44 H44C 109.5
N42 C45 H45A 109.5
N42 C45 H45B 109.5
H45A C45 H45B 109.5
N42 C45 H45C 109.5
H45A C45 H45C 109.5
H45B C45 H45C 109.5
O51 Cl51 O53 109.62(9)
O51 Cl51 O54 110.15(9)
O53 Cl51 O54 108.65(8)
O51 Cl51 O52 109.80(8)
O53 Cl51 O52 108.93(7)
O54 Cl51 O52 109.67(8)
O61 Cl61 O62 108.72(10)
O61 Cl61 O63 109.53(10)
O62 Cl61 O63 110.12(10)
O61 Cl61 O64 109.80(10)
O62 Cl61 O64 110.12(11)
O63 Cl61 O64 108.56(8)

loop_
_geom_bond_atom_site_label_1
_geom_bond_atom_site_label_2
_geom_bond_distance
Co1 S41 2.2959(5)
Co1 S21 2.3039(5)
Co1 S31 2.3238(5)
Co1 S11 2.3319(5)
S11 C11 1.7275(16)
N11 C11 1.3460(19)
N11 C13 1.4683(19)
N11 C12 1.4742(18)
N12 C11 1.3466(18)
N12 C15 1.463(2)
N12 C14 1.463(2)
C12 H12A 0.9800
C12 H12B 0.9800
C12 H12C 0.9800
C13 H13A 0.9800
C13 H13B 0.9800
C13 H13C 0.9800
C14 H14A 0.9800
C14 H14B 0.9800
C14 H14C 0.9800
C15 H15A 0.9800
C15 H15B 0.9800
C15 H15C 0.9800
S21 C21 1.7421(15)
N21 C21 1.3434(19)
N21 C22 1.458(2)
N21 C23 1.480(2)
N22 C21 1.337(2)
N22 C25 1.464(2)
N22 C24 1.469(2)
C22 H22A 0.9800
C22 H22B 0.9800
C22 H22C 0.9800
C23 H23A 0.9800
C23 H23B 0.9800
C23 H23C 0.9800
C24 H24A 0.9800
C24 H24B 0.9800
C24 H24C 0.9800
C25 H25A 0.9800
C25 H25B 0.9800
C25 H25C 0.9800
S31 C31 1.7372(16)
N31 C31 1.338(2)
N31 C33 1.461(2)
N31 C32 1.466(2)
N32 C31 1.334(2)
N32 C35 1.465(2)
N32 C34 1.4775(19)
C32 H32A 0.9800
C32 H32B 0.9800
C32 H32C 0.9800
C33 H33A 0.9800
C33 H33B 0.9800
C33 H33C 0.9800
C34 H34A 0.9800
C34 H34B 0.9800
C34 H34C 0.9800
C35 H35A 0.9800
C35 H35B 0.9800
C35 H35C 0.9800
S41 C41 1.7425(15)
N41 C41 1.3338(19)
N41 C43 1.469(2)
N41 C42 1.4723(19)
N42 C41 1.3534(18)
N42 C45 1.464(2)
N42 C44 1.4739(19)
C42 H42A 0.9800
C42 H42B 0.9800
C42 H42C 0.9800
C43 H43A 0.9800
C43 H43B 0.9800
C43 H43C 0.9800
C44 H44A 0.9800
C44 H44B 0.9800
C44 H44C 0.9800
C45 H45A 0.9800
C45 H45B 0.9800
C45 H45C 0.9800
Cl51 O51 1.4316(12)
Cl51 O53 1.4425(12)
Cl51 O54 1.4441(13)
Cl51 O52 1.4447(12)
Cl61 O61 1.4271(14)
Cl61 O62 1.4314(15)
Cl61 O63 1.4333(13)
Cl61 O64 1.4345(14)
